data_7238031
loop_
_publ_author_name
'Ding, Fangwei'
'Xia, Debin'
'Ge, Congwu'
'Kang, Zhenchao'
'Yang, Yulin'
'Fan, Ruiqing'
'Lin, Kaifeng'
'Gao, Xike'

_publ_section_title
;
 Indenone-fused N-heteroacenes
;
_journal_issue 45
_journal_name_full 'Journal of Materials Chemistry C'
_journal_page_first 14314
_journal_paper_doi 10.1039/C9TC04962B
_journal_volume 7
_journal_year 2019
_chemical_formula_moiety 'C37 H46 N4 O S Si2'
_chemical_formula_sum 'C37 H46 N4 O S Si2'
_chemical_formula_weight 651.03
_space_group_crystal_system triclinic
_space_group_IT_number 2
_space_group_name_Hall '-P 1'
_space_group_name_H-M_alt 'P -1'
_atom_sites_solution_hydrogens geom
_audit_creation_date 2019-07-12
_audit_creation_method
;
Olex2 1.2
(compiled 2018.05.29 svn.r3508 for OlexSys, GUI svn.r5506)
;
_audit_update_record
;
2019-09-03 deposited with the CCDC.	2019-10-24 downloaded from the CCDC.
;
_cell_angle_alpha 67.428(6)
_cell_angle_beta 79.859(5)
_cell_angle_gamma 81.380(6)
_cell_formula_units_Z 2
_cell_length_a 8.0685(5)
_cell_length_b 14.3842(11)
_cell_length_c 18.1853(11)
_cell_measurement_reflns_used 14061
_cell_measurement_temperature 293(2)
_cell_measurement_theta_max 70.704
_cell_measurement_theta_min 3.341
_cell_volume 1910.6(2)
_computing_molecular_graphics 'Olex2 (Dolomanov et al., 2009)'
_computing_publication_material 'Olex2 (Dolomanov et al., 2009)'
_computing_structure_refinement 'XL (Sheldrick, 2008)'
_diffrn_ambient_temperature 293(2)
_diffrn_measured_fraction_theta_full 0.998
_diffrn_measured_fraction_theta_max 0.979
_diffrn_measurement_device_type 'multiwire proportional'
_diffrn_measurement_method 'phi and omega scans'
_diffrn_radiation_monochromator graphite
_diffrn_radiation_type CuK\a
_diffrn_radiation_wavelength 1.54178
_diffrn_reflns_av_R_equivalents 0.0220
_diffrn_reflns_av_unetI/netI 0.0308
_diffrn_reflns_Laue_measured_fraction_full 0.998
_diffrn_reflns_Laue_measured_fraction_max 0.979
_diffrn_reflns_limit_h_max 7
_diffrn_reflns_limit_h_min -9
_diffrn_reflns_limit_k_max 17
_diffrn_reflns_limit_k_min -17
_diffrn_reflns_limit_l_max 21
_diffrn_reflns_limit_l_min -21
_diffrn_reflns_number 14061
_diffrn_reflns_point_group_measured_fraction_full 0.998
_diffrn_reflns_point_group_measured_fraction_max 0.979
_diffrn_reflns_theta_full 67.679
_diffrn_reflns_theta_max 70.704
_diffrn_reflns_theta_min 3.341
_exptl_absorpt_coefficient_mu 1.595
_exptl_absorpt_correction_type none
_exptl_crystal_colour red
_exptl_crystal_description block
_exptl_crystal_F_000 604
_exptl_crystal_size_max 0.3
_exptl_crystal_size_mid 0.2
_exptl_crystal_size_min 0.1
_exptl_transmission_factor_max 0.788
_exptl_transmission_factor_min 0.729
_refine_diff_density_max 0.593
_refine_diff_density_min -0.359
_refine_diff_density_rms 0.053
_refine_ls_extinction_method none
_refine_ls_goodness_of_fit_ref 1.046
_refine_ls_hydrogen_treatment constr
_refine_ls_matrix_type full
_refine_ls_number_parameters 408
_refine_ls_number_reflns 7181
_refine_ls_number_restraints 24
_refine_ls_restrained_S_all 1.075
_refine_ls_R_factor_all 0.1019
_refine_ls_R_factor_gt 0.0743
_refine_ls_shift/su_max 0.000
_refine_ls_shift/su_mean 0.000
_refine_ls_structure_factor_coef Fsqd
_refine_ls_weighting_details 'w=1/[\s^2^(Fo^2^)+(0.1654P)^2^+0.2019P] where P=(Fo^2^+2Fc^2^)/3'
_refine_ls_weighting_scheme calc
_refine_ls_wR_factor_gt 0.2295
_refine_ls_wR_factor_ref 0.2712
_reflns_Friedel_coverage 0.000
_reflns_number_gt 4617
_reflns_number_total 7181
_reflns_threshold_expression 'I > 2\s(I)'
_cod_data_source_file c9tc04962b5.cif
_cod_data_source_block 1
_cod_database_code 7238031
_shelx_shelxl_version_number 2018/3
_shelx_space_group_comment
;
The symmetry employed for this shelxl refinement is uniquely defined
by the following loop, which should always be used as a source of
symmetry information in preference to the above space-group names.
They are only intended as comments.
;
_olex2_refinement_description
;
1. Fixed Uiso
 At 1.2 times of:
  All C(H) groups
 At 1.5 times of:
  All C(H,H,H) groups
2. Uiso/Uaniso restraints and constraints
Uanis(C25) \\sim Ueq: with sigma of 0.01 and sigma for terminal atoms of 0.02
Uanis(C0AA) \\sim Ueq, Uanis(C36) \\sim Ueq: with sigma of 0.01 and sigma for
terminal atoms of 0.02
Uanis(C34) \\sim Ueq: with sigma of 0.01 and sigma for terminal atoms of 0.02
Uanis(C0AA) \\sim Ueq: with sigma of 0.01 and sigma for terminal atoms of 0.02
3.a Ternary CH refined with riding coordinates:
 C21(H21), C22(H22), C23(H23), C24(H24), C25(H25), C20(H20)
3.b Me refined with riding coordinates:
 C27(H27A,H27B,H27C), C28(H28A,H28B,H28C), C30(H30A,H30B,H30C), C26(H26A,H26B,
 H26C), C29(H29A,H29B,H29C), C31(H31A,H31B,H31C), C38(H38A,H38B,H38C), C35(H35A,
 H35B,H35C), C37(H37A,H37B,H37C), C34(H34A,H34B,H34C)
3.c Aromatic/amide H refined with riding coordinates:
 C4(H4), C3(H3), C2(H2), C1(H1)
3.d Idealised Me refined as rotating group:
 C36(H36A,H36B,H36C), C0AA(H0AA,H0AB,H0AC)
;
_olex2_submission_special_instructions 'No special instructions were received'

loop_
_space_group_symop_operation_xyz
'x, y, z'
'-x, -y, -z'

loop_
_atom_site_label
_atom_site_type_symbol
_atom_site_fract_x
_atom_site_fract_y
_atom_site_fract_z
_atom_site_U_iso_or_equiv
_atom_site_adp_type
_atom_site_occupancy
_atom_site_site_symmetry_order
_atom_site_calc_flag
_atom_site_refinement_flags_posn
_atom_site_refinement_flags_adp
S1 S 0.52439(14) 0.37931(6) 0.08849(6) 0.0885(3) Uani 1 1 d . .
Si2 Si 0.44548(16) -0.10398(8) 0.34392(6) 0.0928(4) Uani 1 1 d . .
Si1 Si 0.19124(16) 0.54916(8) -0.26418(7) 0.1005(4) Uani 1 1 d . .
N4 N 0.3197(3) 0.01287(18) 0.05633(15) 0.0663(6) Uani 1 1 d . .
N3 N 0.2545(3) 0.1751(2) -0.09301(15) 0.0697(6) Uani 1 1 d . .
C19 C 0.3525(4) 0.1116(2) 0.03962(17) 0.0623(7) Uani 1 1 d . .
C18 C 0.3536(4) 0.2910(2) -0.05106(17) 0.0654(7) Uani 1 1 d . .
C17 C 0.4188(4) 0.3096(2) 0.00916(18) 0.0656(7) Uani 1 1 d . .
C16 C 0.4126(4) 0.1295(2) 0.10026(17) 0.0643(7) Uani 1 1 d . .
C15 C 0.3217(4) 0.1920(2) -0.03514(17) 0.0614(7) Uani 1 1 d . .
N2 N 0.4592(4) 0.39861(19) 0.00465(17) 0.0789(7) Uani 1 1 d . .
C14 C 0.4467(4) 0.2298(2) 0.08395(17) 0.0649(7) Uani 1 1 d . .
C13 C 0.2573(4) 0.0011(2) -0.0001(2) 0.0674(7) Uani 1 1 d . .
C12 C 0.2239(4) 0.0822(2) -0.07449(19) 0.0695(8) Uani 1 1 d . .
C11 C 0.4347(4) 0.0522(2) 0.17606(18) 0.0703(8) Uani 1 1 d . .
C10 C 0.3143(4) 0.3720(2) -0.12255(18) 0.0716(8) Uani 1 1 d . .
N1 N 0.5068(4) 0.2604(2) 0.13464(17) 0.0791(7) Uani 1 1 d . .
C9 C 0.4477(5) -0.0098(3) 0.2413(2) 0.0828(9) Uani 1 1 d . .
C8 C 0.2052(4) -0.0927(3) -0.0004(2) 0.0765(9) Uani 1 1 d . .
O1 O 0.0926(4) 0.0850(3) -0.18519(18) 0.1079(9) Uani 1 1 d . .
C7 C 0.2762(5) 0.4426(3) -0.1803(2) 0.0834(9) Uani 1 1 d . .
C6 C 0.1462(5) 0.0399(3) -0.1226(2) 0.0838(9) Uani 1 1 d . .
C5 C 0.1418(4) -0.0707(3) -0.0722(2) 0.0840(10) Uani 1 1 d . .
C4 C 0.2094(5) -0.1889(3) 0.0565(3) 0.0885(10) Uani 1 1 d . .
H4 H 0.249838 -0.203594 0.104973 0.106 Uiso 1 1 calc R .
C3 C 0.0825(5) -0.1447(4) -0.0886(3) 0.1006(13) Uani 1 1 d . .
H3 H 0.038637 -0.129558 -0.136268 0.121 Uiso 1 1 calc R .
C2 C 0.0898(6) -0.2408(4) -0.0331(4) 0.1157(16) Uani 1 1 d . .
H2 H 0.052994 -0.292091 -0.043700 0.139 Uiso 1 1 calc R .
C1 C 0.1515(6) -0.2634(3) 0.0393(4) 0.1100(15) Uani 1 1 d . .
H1 H 0.153844 -0.329282 0.076602 0.132 Uiso 1 1 calc R .
C21 C 0.3715(7) 0.6134(4) -0.3362(3) 0.1161(15) Uani 1 1 d . .
H21 H 0.323395 0.669396 -0.380183 0.139 Uiso 1 1 calc R .
C22 C 0.0677(10) 0.6370(5) -0.2123(5) 0.177(3) Uani 1 1 d . .
H22 H 0.154207 0.661312 -0.194269 0.212 Uiso 1 1 calc R .
C23 C 0.6632(9) -0.1265(7) 0.3687(4) 0.180(3) Uani 1 1 d . .
H23 H 0.730921 -0.152300 0.329161 0.216 Uiso 1 1 calc R .
C24 C 0.2858(12) -0.0494(5) 0.4089(4) 0.179(3) Uani 1 1 d . .
H24 H 0.183926 -0.044384 0.384715 0.214 Uiso 1 1 calc R .
C27 C 0.4778(10) 0.6581(6) -0.2996(4) 0.174(3) Uani 1 1 d . .
H27A H 0.406480 0.701948 -0.276207 0.261 Uiso 1 1 calc R .
H27B H 0.533789 0.604649 -0.258814 0.261 Uiso 1 1 calc R .
H27C H 0.560629 0.696016 -0.340603 0.261 Uiso 1 1 calc R .
C28 C 0.6893(11) -0.2080(8) 0.4501(5) 0.273(7) Uani 1 1 d . .
H28A H 0.643081 -0.268275 0.455243 0.410 Uiso 1 1 calc R .
H28B H 0.807983 -0.222356 0.454536 0.410 Uiso 1 1 calc R .
H28C H 0.633200 -0.184868 0.491921 0.410 Uiso 1 1 calc R .
C30 C 0.2925(17) 0.0574(7) 0.3949(6) 0.263(6) Uani 1 1 d . .
H30A H 0.327796 0.093427 0.338979 0.394 Uiso 1 1 calc R .
H30B H 0.182412 0.085526 0.410180 0.394 Uiso 1 1 calc R .
H30C H 0.371593 0.063135 0.426318 0.394 Uiso 1 1 calc R .
C26 C 0.4885(9) 0.5432(5) -0.3734(4) 0.161(2) Uani 1 1 d . .
H26A H 0.422397 0.514358 -0.396913 0.242 Uiso 1 1 calc R .
H26B H 0.571274 0.581545 -0.414194 0.242 Uiso 1 1 calc R .
H26C H 0.544435 0.490179 -0.332405 0.242 Uiso 1 1 calc R .
C25 C 0.3759(12) -0.2182(5) 0.3406(4) 0.161(2) Uani 1 1 d . U
H25 H 0.417496 -0.275738 0.385599 0.193 Uiso 1 1 calc R .
C29 C 0.7335(11) -0.0229(9) 0.3523(6) 0.235(5) Uani 1 1 d . .
H29A H 0.712024 0.024076 0.299949 0.353 Uiso 1 1 calc R .
H29B H 0.678288 0.003912 0.392122 0.353 Uiso 1 1 calc R .
H29C H 0.853070 -0.033576 0.354737 0.353 Uiso 1 1 calc R .
C31 C 0.2340(14) -0.1191(6) 0.4915(4) 0.228(5) Uani 1 1 d . .
H31A H 0.235382 -0.186064 0.491748 0.342 Uiso 1 1 calc R .
H31B H 0.311143 -0.119437 0.526237 0.342 Uiso 1 1 calc R .
H31C H 0.121962 -0.097047 0.510099 0.342 Uiso 1 1 calc R .
C38 C -0.0447(10) 0.5855(7) -0.1380(6) 0.195(3) Uani 1 1 d . .
H38A H 0.016785 0.526854 -0.104063 0.292 Uiso 1 1 calc R .
H38B H -0.084022 0.630993 -0.110090 0.292 Uiso 1 1 calc R .
H38C H -0.139691 0.565416 -0.151674 0.292 Uiso 1 1 calc R .
C36 C 0.4408(17) -0.2396(6) 0.2660(6) 0.254(5) Uani 1 1 d . U
H36A H 0.406948 -0.183142 0.220197 0.381 Uiso 1 1 calc GR .
H36B H 0.395227 -0.299035 0.269011 0.381 Uiso 1 1 calc GR .
H36C H 0.561963 -0.250216 0.260828 0.381 Uiso 1 1 calc GR .
C35 C -0.0161(14) 0.7323(6) -0.2718(7) 0.288(6) Uani 1 1 d . .
H35A H 0.064487 0.760999 -0.318068 0.431 Uiso 1 1 calc R .
H35B H -0.110422 0.715056 -0.288115 0.431 Uiso 1 1 calc R .
H35C H -0.054753 0.780633 -0.246532 0.431 Uiso 1 1 calc R .
C20 C 0.0712(12) 0.4968(7) -0.3139(5) 0.219(5) Uani 1 1 d . .
H20 H 0.170318 0.466079 -0.338844 0.263 Uiso 1 1 calc R .
C37 C 0.0114(12) 0.5691(9) -0.3921(5) 0.258(6) Uani 1 1 d . .
H37A H 0.075801 0.626900 -0.413647 0.388 Uiso 1 1 calc R .
H37B H 0.026610 0.535685 -0.429778 0.388 Uiso 1 1 calc R .
H37C H -0.106172 0.590705 -0.382487 0.388 Uiso 1 1 calc R .
C34 C -0.0047(16) 0.4097(8) -0.2737(7) 0.279(6) Uani 1 1 d . U
H34A H 0.045711 0.371551 -0.225584 0.418 Uiso 1 1 calc R .
H34B H -0.123109 0.425502 -0.259893 0.418 Uiso 1 1 calc R .
H34C H 0.009672 0.370483 -0.307184 0.418 Uiso 1 1 calc R .
C0AA C 0.210(2) -0.2230(12) 0.3464(10) 0.359(9) Uani 1 1 d . U
H0AA H 0.149948 -0.166851 0.358629 0.539 Uiso 1 1 calc GR .
H0AB H 0.178511 -0.285071 0.388417 0.539 Uiso 1 1 calc GR .
H0AC H 0.183144 -0.220734 0.296397 0.539 Uiso 1 1 calc GR .

loop_
_atom_site_aniso_label
_atom_site_aniso_U_11
_atom_site_aniso_U_22
_atom_site_aniso_U_33
_atom_site_aniso_U_23
_atom_site_aniso_U_13
_atom_site_aniso_U_12
S1 0.1244(8) 0.0599(5) 0.0848(6) -0.0225(4) -0.0277(5) -0.0137(4)
Si2 0.1200(8) 0.0736(6) 0.0602(5) 0.0003(4) -0.0096(5) -0.0053(5)
Si1 0.1119(8) 0.0777(7) 0.0867(7) 0.0055(5) -0.0350(6) -0.0040(6)
N4 0.0700(14) 0.0549(13) 0.0666(14) -0.0158(11) -0.0003(11) -0.0117(10)
N3 0.0709(14) 0.0729(16) 0.0625(14) -0.0229(12) -0.0053(11) -0.0073(12)
C19 0.0664(16) 0.0514(14) 0.0611(16) -0.0141(12) 0.0011(13) -0.0097(12)
C18 0.0715(17) 0.0529(14) 0.0603(16) -0.0092(12) -0.0055(13) -0.0062(12)
C17 0.0773(18) 0.0507(14) 0.0623(16) -0.0126(12) -0.0098(14) -0.0078(13)
C16 0.0714(17) 0.0548(15) 0.0581(15) -0.0119(12) -0.0045(13) -0.0090(12)
C15 0.0657(15) 0.0575(15) 0.0547(14) -0.0153(12) -0.0022(12) -0.0071(12)
N2 0.103(2) 0.0528(13) 0.0781(17) -0.0161(12) -0.0190(15) -0.0114(13)
C14 0.0778(18) 0.0508(14) 0.0587(16) -0.0126(12) -0.0074(13) -0.0062(12)
C13 0.0603(16) 0.0654(17) 0.0760(19) -0.0293(15) 0.0050(14) -0.0110(13)
C12 0.0707(18) 0.0726(19) 0.0686(18) -0.0309(15) -0.0007(14) -0.0131(14)
C11 0.087(2) 0.0555(16) 0.0611(17) -0.0121(13) -0.0085(14) -0.0112(14)
C10 0.0820(19) 0.0598(17) 0.0608(17) -0.0085(14) -0.0096(14) -0.0071(14)
N1 0.105(2) 0.0614(15) 0.0686(16) -0.0181(12) -0.0188(14) -0.0090(13)
C9 0.106(3) 0.0662(19) 0.0660(19) -0.0103(15) -0.0132(17) -0.0137(17)
C8 0.0667(18) 0.0724(19) 0.094(2) -0.0389(18) 0.0105(16) -0.0184(14)
O1 0.120(2) 0.129(2) 0.0872(19) -0.0467(18) -0.0211(16) -0.0217(18)
C7 0.099(2) 0.0659(19) 0.072(2) -0.0098(16) -0.0126(17) -0.0075(17)
C6 0.078(2) 0.104(3) 0.079(2) -0.045(2) -0.0022(17) -0.0150(18)
C5 0.0691(19) 0.098(3) 0.099(3) -0.054(2) 0.0082(18) -0.0216(17)
C4 0.085(2) 0.071(2) 0.108(3) -0.037(2) 0.013(2) -0.0221(17)
C3 0.086(2) 0.115(3) 0.125(3) -0.071(3) 0.003(2) -0.027(2)
C2 0.096(3) 0.122(4) 0.163(5) -0.092(4) 0.017(3) -0.042(3)
C1 0.103(3) 0.081(3) 0.148(4) -0.052(3) 0.024(3) -0.035(2)
C21 0.150(4) 0.089(3) 0.083(3) 0.012(2) -0.036(3) -0.027(3)
C22 0.158(6) 0.111(4) 0.214(8) -0.025(5) -0.029(5) 0.045(4)
C23 0.153(5) 0.212(8) 0.109(4) 0.015(5) -0.039(4) 0.002(5)
C24 0.266(8) 0.122(5) 0.097(4) -0.015(3) 0.031(4) 0.002(5)
C27 0.209(7) 0.184(6) 0.123(5) -0.022(4) -0.026(5) -0.090(6)
C28 0.187(7) 0.372(15) 0.129(6) 0.049(8) -0.063(6) 0.035(8)
C30 0.395(16) 0.147(7) 0.190(9) -0.057(6) 0.016(9) 0.071(8)
C26 0.169(6) 0.155(6) 0.135(5) -0.033(4) 0.005(4) -0.024(5)
C25 0.221(6) 0.106(4) 0.129(4) -0.017(3) 0.010(4) -0.045(4)
C29 0.188(8) 0.358(15) 0.206(9) -0.117(10) -0.055(7) -0.087(9)
C31 0.313(12) 0.193(7) 0.101(4) -0.015(5) 0.058(6) -0.002(7)
C38 0.154(6) 0.199(8) 0.239(10) -0.115(7) 0.028(6) -0.012(6)
C36 0.398(13) 0.135(6) 0.226(9) -0.105(6) 0.079(9) -0.051(7)
C35 0.314(13) 0.136(6) 0.310(13) -0.010(7) -0.051(11) 0.105(7)
C20 0.270(9) 0.199(7) 0.157(6) 0.053(5) -0.127(6) -0.131(7)
C37 0.249(9) 0.330(12) 0.150(6) 0.033(7) -0.125(7) -0.102(9)
C34 0.357(12) 0.254(10) 0.234(9) -0.015(8) -0.134(9) -0.146(9)
C0AA 0.311(14) 0.381(15) 0.468(18) -0.206(13) -0.027(12) -0.166(12)

loop_
_atom_type_symbol
_atom_type_description
_atom_type_scat_dispersion_real
_atom_type_scat_dispersion_imag
_atom_type_scat_source
C C 0.0181 0.0091 'International Tables Vol C Tables 4.2.6.8 and 6.1.1.4'
H H 0.0000 0.0000 'International Tables Vol C Tables 4.2.6.8 and 6.1.1.4'
N N 0.0311 0.0180 'International Tables Vol C Tables 4.2.6.8 and 6.1.1.4'
O O 0.0492 0.0322 'International Tables Vol C Tables 4.2.6.8 and 6.1.1.4'
Si Si 0.2541 0.3302 'International Tables Vol C Tables 4.2.6.8 and 6.1.1.4'
S S 0.3331 0.5567 'International Tables Vol C Tables 4.2.6.8 and 6.1.1.4'

loop_
_geom_angle_atom_site_label_1
_geom_angle_atom_site_label_2
_geom_angle_atom_site_label_3
_geom_angle
N1 S1 N2 101.15(14)
C9 Si2 C23 107.3(2)
C9 Si2 C24 105.9(2)
C9 Si2 C25 105.7(3)
C23 Si2 C24 114.9(4)
C25 Si2 C23 111.3(4)
C25 Si2 C24 111.2(4)
C7 Si1 C21 108.83(19)
C7 Si1 C22 102.9(3)
C21 Si1 C22 109.7(3)
C20 Si1 C7 107.6(3)
C20 Si1 C21 109.9(3)
C20 Si1 C22 117.4(5)
C13 N4 C19 114.2(3)
C12 N3 C15 114.6(3)
N4 C19 C16 116.5(3)
N4 C19 C15 121.9(3)
C16 C19 C15 121.6(3)
C17 C18 C10 120.5(3)
C15 C18 C17 117.5(3)
C15 C18 C10 122.0(3)
C18 C17 C14 121.0(3)
N2 C17 C18 126.3(3)
N2 C17 C14 112.7(3)
C19 C16 C14 117.1(3)
C19 C16 C11 122.3(3)
C14 C16 C11 120.6(3)
N3 C15 C19 121.5(3)
N3 C15 C18 117.1(3)
C18 C15 C19 121.4(3)
C17 N2 S1 106.6(2)
C16 C14 C17 121.4(3)
N1 C14 C17 113.5(3)
N1 C14 C16 125.1(3)
N4 C13 C12 123.8(3)
N4 C13 C8 127.7(3)
C12 C13 C8 108.5(3)
N3 C12 C13 124.1(3)
N3 C12 C6 127.9(3)
C13 C12 C6 108.0(3)
C9 C11 C16 176.8(4)
C7 C10 C18 176.7(4)
C14 N1 S1 106.0(2)
C11 C9 Si2 174.5(4)
C5 C8 C13 108.5(3)
C4 C8 C13 130.6(4)
C4 C8 C5 120.9(3)
C10 C7 Si1 173.3(3)
C12 C6 C5 104.6(3)
O1 C6 C12 127.5(4)
O1 C6 C5 127.8(4)
C8 C5 C6 110.4(3)
C3 C5 C8 121.1(4)
C3 C5 C6 128.5(4)
C8 C4 H4 121.1
C8 C4 C1 117.8(4)
C1 C4 H4 121.1
C5 C3 H3 120.8
C2 C3 C5 118.3(5)
C2 C3 H3 120.8
C3 C2 H2 119.5
C3 C2 C1 121.0(4)
C1 C2 H2 119.5
C4 C1 C2 120.9(5)
C4 C1 H1 119.5
C2 C1 H1 119.5
Si1 C21 H21 107.3
C27 C21 Si1 113.3(4)
C27 C21 H21 107.3
C27 C21 C26 108.6(5)
C26 C21 Si1 112.7(4)
C26 C21 H21 107.3
Si1 C22 H22 104.8
C38 C22 Si1 114.6(5)
C38 C22 H22 104.8
C38 C22 C35 114.6(7)
C35 C22 Si1 112.0(7)
C35 C22 H22 104.8
Si2 C23 H23 105.3
C28 C23 Si2 115.0(5)
C28 C23 H23 105.3
C28 C23 C29 114.8(8)
C29 C23 Si2 110.0(5)
C29 C23 H23 105.3
Si2 C24 H24 99.8
C30 C24 Si2 116.5(6)
C30 C24 H24 99.8
C30 C24 C31 118.5(7)
C31 C24 Si2 116.5(5)
C31 C24 H24 99.8
C21 C27 H27A 109.5
C21 C27 H27B 109.5
C21 C27 H27C 109.5
H27A C27 H27B 109.5
H27A C27 H27C 109.5
H27B C27 H27C 109.5
C23 C28 H28A 109.5
C23 C28 H28B 109.5
C23 C28 H28C 109.5
H28A C28 H28B 109.5
H28A C28 H28C 109.5
H28B C28 H28C 109.5
C24 C30 H30A 109.5
C24 C30 H30B 109.5
C24 C30 H30C 109.5
H30A C30 H30B 109.5
H30A C30 H30C 109.5
H30B C30 H30C 109.5
C21 C26 H26A 109.5
C21 C26 H26B 109.5
C21 C26 H26C 109.5
H26A C26 H26B 109.5
H26A C26 H26C 109.5
H26B C26 H26C 109.5
Si2 C25 H25 107.1
C36 C25 Si2 115.5(5)
C36 C25 H25 107.1
C0AA C25 Si2 117.5(9)
C0AA C25 H25 107.1
C0AA C25 C36 101.9(11)
C23 C29 H29A 109.5
C23 C29 H29B 109.5
C23 C29 H29C 109.5
H29A C29 H29B 109.5
H29A C29 H29C 109.5
H29B C29 H29C 109.5
C24 C31 H31A 109.5
C24 C31 H31B 109.5
C24 C31 H31C 109.5
H31A C31 H31B 109.5
H31A C31 H31C 109.5
H31B C31 H31C 109.5
C22 C38 H38A 109.5
C22 C38 H38B 109.5
C22 C38 H38C 109.5
H38A C38 H38B 109.5
H38A C38 H38C 109.5
H38B C38 H38C 109.5
C25 C36 H36A 109.5
C25 C36 H36B 109.5
C25 C36 H36C 109.5
H36A C36 H36B 109.5
H36A C36 H36C 109.5
H36B C36 H36C 109.5
C22 C35 H35A 109.5
C22 C35 H35B 109.5
C22 C35 H35C 109.5
H35A C35 H35B 109.5
H35A C35 H35C 109.5
H35B C35 H35C 109.5
Si1 C20 H20 95.6
C37 C20 Si1 116.5(6)
C37 C20 H20 95.6
C34 C20 Si1 122.0(6)
C34 C20 H20 95.6
C34 C20 C37 118.6(7)
C20 C37 H37A 109.5
C20 C37 H37B 109.5
C20 C37 H37C 109.5
H37A C37 H37B 109.5
H37A C37 H37C 109.5
H37B C37 H37C 109.5
C20 C34 H34A 109.5
C20 C34 H34B 109.5
C20 C34 H34C 109.5
H34A C34 H34B 109.5
H34A C34 H34C 109.5
H34B C34 H34C 109.5
C25 C0AA H0AA 109.5
C25 C0AA H0AB 109.5
C25 C0AA H0AC 109.5
H0AA C0AA H0AB 109.5
H0AA C0AA H0AC 109.5
H0AB C0AA H0AC 109.5

loop_
_geom_bond_atom_site_label_1
_geom_bond_atom_site_label_2
_geom_bond_distance
S1 N2 1.610(3)
S1 N1 1.606(3)
Si2 C9 1.836(3)
Si2 C23 1.842(7)
Si2 C24 1.884(7)
Si2 C25 1.838(7)
Si1 C7 1.845(4)
Si1 C21 1.868(5)
Si1 C22 1.919(8)
Si1 C20 1.837(7)
N4 C19 1.390(4)
N4 C13 1.294(4)
N3 C15 1.377(4)
N3 C12 1.298(4)
C19 C16 1.401(4)
C19 C15 1.440(4)
C18 C17 1.421(4)
C18 C15 1.394(4)
C18 C10 1.422(4)
C17 N2 1.338(4)
C17 C14 1.431(4)
C16 C14 1.417(4)
C16 C11 1.421(4)
C14 N1 1.345(4)
C13 C12 1.445(5)
C13 C8 1.474(4)
C12 C6 1.499(5)
C11 C9 1.191(4)
C10 C7 1.196(4)
C8 C5 1.392(5)
C8 C4 1.373(5)
O1 C6 1.195(4)
C6 C5 1.502(6)
C5 C3 1.378(5)
C4 H4 0.9300
C4 C1 1.387(6)
C3 H3 0.9300
C3 C2 1.363(7)
C2 H2 0.9300
C2 C1 1.393(8)
C1 H1 0.9300
C21 H21 0.9800
C21 C27 1.511(8)
C21 C26 1.544(8)
C22 H22 0.9800
C22 C38 1.483(10)
C22 C35 1.532(10)
C23 H23 0.9800
C23 C28 1.521(8)
C23 C29 1.575(11)
C24 H24 0.9800
C24 C30 1.465(11)
C24 C31 1.477(8)
C27 H27A 0.9600
C27 H27B 0.9600
C27 H27C 0.9600
C28 H28A 0.9600
C28 H28B 0.9600
C28 H28C 0.9600
C30 H30A 0.9600
C30 H30B 0.9600
C30 H30C 0.9600
C26 H26A 0.9600
C26 H26B 0.9600
C26 H26C 0.9600
C25 H25 0.9800
C25 C36 1.494(10)
C25 C0AA 1.332(14)
C29 H29A 0.9600
C29 H29B 0.9600
C29 H29C 0.9600
C31 H31A 0.9600
C31 H31B 0.9600
C31 H31C 0.9600
C38 H38A 0.9600
C38 H38B 0.9600
C38 H38C 0.9600
C36 H36A 0.9600
C36 H36B 0.9600
C36 H36C 0.9600
C35 H35A 0.9600
C35 H35B 0.9600
C35 H35C 0.9600
C20 H20 0.9800
C20 C37 1.514(9)
C20 C34 1.360(10)
C37 H37A 0.9600
C37 H37B 0.9600
C37 H37C 0.9600
C34 H34A 0.9600
C34 H34B 0.9600
C34 H34C 0.9600
C0AA H0AA 0.9600
C0AA H0AB 0.9600
C0AA H0AC 0.9600
